data_7224646
loop_
_publ_author_name
'Yang, Jinlai'
'Rui, Jian'
'Xu, Xu'
'Yang, Yiqin'
'Su, Jun'
'Xu, Haijun'
'Wang, Yunyun'
'Sun, Nan'
'Wang, Shifa'

_publ_section_title
;
 Fluorescence staining of salicylaldehyde azine and applications in the
 determination of potassium tert-butoxide
;
_journal_name_full 'RSC Adv.'
_journal_paper_doi 10.1039/C6RA01035K
_journal_year 2016
_chemical_formula_moiety 'C14 H12 N2 O2'
_chemical_formula_sum 'C14 H12 N2 O2'
_chemical_formula_weight 240.26
_chemical_name_systematic
; 
 ? 
;
_space_group_IT_number 14
_symmetry_cell_setting monoclinic
_symmetry_space_group_name_Hall '-P 2yn'
_symmetry_space_group_name_H-M 'P 1 21/n 1'
_atom_sites_solution_hydrogens geom
_atom_sites_solution_primary direct
_atom_sites_solution_secondary difmap
_audit_creation_method SHELXL-97
_audit_update_record
;
2015-11-10 deposited with the CCDC.
2016-03-11 downloaded from the CCDC.
;
_cell_angle_alpha 90.00
_cell_angle_beta 107.892(3)
_cell_angle_gamma 90.00
_cell_formula_units_Z 2
_cell_length_a 8.5168(8)
_cell_length_b 6.3070(6)
_cell_length_c 11.8129(11)
_cell_measurement_temperature 293(2)
_cell_measurement_theta_max 27.48
_cell_measurement_theta_min 2.61
_cell_volume 603.85(10)
_computing_cell_refinement SMART
_computing_data_collection 'SMART (Bruker, 2000)'
_computing_data_reduction 'SAINT (Bruker, 2000)'
_computing_molecular_graphics SHELXTL
_computing_publication_material SHELXTL
_computing_structure_refinement SHELXTL
_computing_structure_solution 'SHELXTL (Bruker, 2000)'
_diffrn_ambient_temperature 293(2)
_diffrn_measured_fraction_theta_full 0.993
_diffrn_measured_fraction_theta_max 0.993
_diffrn_measurement_device_type 'Bruker D8 VENTURE photon'
_diffrn_measurement_method 'phi and omega scans'
_diffrn_radiation_monochromator graphite
_diffrn_radiation_source 'fine-focus sealed tube'
_diffrn_radiation_type MoK\a
_diffrn_radiation_wavelength 0.71073
_diffrn_reflns_av_R_equivalents 0.0275
_diffrn_reflns_av_sigmaI/netI 0.0220
_diffrn_reflns_limit_h_max 11
_diffrn_reflns_limit_h_min -7
_diffrn_reflns_limit_k_max 8
_diffrn_reflns_limit_k_min -8
_diffrn_reflns_limit_l_max 15
_diffrn_reflns_limit_l_min -15
_diffrn_reflns_number 4585
_diffrn_reflns_theta_full 27.48
_diffrn_reflns_theta_max 27.48
_diffrn_reflns_theta_min 2.61
_exptl_absorpt_coefficient_mu 0.090
_exptl_absorpt_correction_T_max 0.987
_exptl_absorpt_correction_T_min 0.984
_exptl_absorpt_correction_type multi-scan
_exptl_absorpt_process_details 'SADABS; Bruker, 2000'
_exptl_crystal_colour yellow
_exptl_crystal_density_diffrn 1.321
_exptl_crystal_density_method 'not measured'
_exptl_crystal_description block
_exptl_crystal_F_000 252
_exptl_crystal_size_max 0.2
_exptl_crystal_size_mid 0.15
_exptl_crystal_size_min 0.15
_refine_diff_density_max 0.198
_refine_diff_density_min -0.178
_refine_diff_density_rms 0.036
_refine_ls_extinction_coef 0.040(8)
_refine_ls_extinction_expression Fc^*^=kFc[1+0.001xFc^2^\l^3^/sin(2\q)]^-1/4^
_refine_ls_extinction_method SHELXL
_refine_ls_goodness_of_fit_ref 1.076
_refine_ls_hydrogen_treatment mixed
_refine_ls_matrix_type full
_refine_ls_number_parameters 87
_refine_ls_number_reflns 1368
_refine_ls_number_restraints 0
_refine_ls_restrained_S_all 1.076
_refine_ls_R_factor_all 0.0518
_refine_ls_R_factor_gt 0.0416
_refine_ls_shift/su_max 0.000
_refine_ls_shift/su_mean 0.000
_refine_ls_structure_factor_coef Fsqd
_refine_ls_weighting_details 'calc w=1/[\s^2^(Fo^2^)+(0.0601P)^2^+0.0906P] where P=(Fo^2^+2Fc^2^)/3'
_refine_ls_weighting_scheme calc
_refine_ls_wR_factor_gt 0.1133
_refine_ls_wR_factor_ref 0.1203
_reflns_number_gt 1118
_reflns_number_total 1377
_reflns_threshold_expression >2sigma(I)
_cod_data_source_file c6ra01035k2.cif
_cod_data_source_block xhj
_cod_depositor_comments
;
The following automatic conversions were performed:

'_symmetry_cell_setting' value 'Monoclinic' changed to 'monoclinic'
according to
/usr/data/users/saulius/crontab/automatic-downloads/rss-feeds/RSC/lib/dictionaries/cif_core.dic
dictionary named 'cif_core.dic' version 2.4.2 from 2011-04-26.

Automatic conversion script
Id: cif_fix_values 4268 2015-11-12 08:31:59Z antanas 
;
_cod_original_sg_symbol_Hall '-P 2yn '
_cod_original_sg_symbol_H-M 'P 21/n '
_cod_database_code 7224646

loop_
_symmetry_equiv_pos_as_xyz
'x, y, z'
'-x+1/2, y+1/2, -z+1/2'
'-x, -y, -z'
'x-1/2, -y-1/2, z-1/2'

loop_
_atom_site_label
_atom_site_type_symbol
_atom_site_fract_x
_atom_site_fract_y
_atom_site_fract_z
_atom_site_U_iso_or_equiv
_atom_site_adp_type
_atom_site_occupancy
_atom_site_symmetry_multiplicity
_atom_site_calc_flag
_atom_site_refinement_flags
N1 N 0.50287(12) 0.08470(15) 0.03868(8) 0.0373(3) Uani 1 1 d .
C7 C 0.38081(14) 0.21215(19) 0.00224(9) 0.0359(3) Uani 1 1 d .
H7A H 0.3000 0.1855 -0.0697 0.043 Uiso 1 1 calc R
C1 C 0.36622(14) 0.39708(18) 0.07088(9) 0.0351(3) Uani 1 1 d .
C6 C 0.48648(16) 0.4474(2) 0.17892(11) 0.0418(3) Uani 1 1 d .
C2 C 0.23107(16) 0.5320(2) 0.02919(12) 0.0455(4) Uani 1 1 d .
H2A H 0.1507 0.5009 -0.0423 0.055 Uiso 1 1 calc R
C4 C 0.33451(19) 0.7583(2) 0.19684(13) 0.0536(4) Uani 1 1 d .
H4A H 0.3241 0.8795 0.2388 0.064 Uiso 1 1 calc R
C5 C 0.46892(18) 0.6298(2) 0.23991(12) 0.0520(4) Uani 1 1 d .
H5A H 0.5493 0.6647 0.3107 0.062 Uiso 1 1 calc R
C3 C 0.21405(18) 0.7101(2) 0.09160(14) 0.0539(4) Uani 1 1 d .
H3A H 0.1222 0.7972 0.0632 0.065 Uiso 1 1 calc R
O1 O 0.61984(13) 0.3245(2) 0.22536(9) 0.0650(4) Uani 1 1 d .
H1A H 0.613(3) 0.215(4) 0.176(2) 0.098(7) Uiso 1 1 d .

loop_
_atom_site_aniso_label
_atom_site_aniso_U_11
_atom_site_aniso_U_22
_atom_site_aniso_U_33
_atom_site_aniso_U_23
_atom_site_aniso_U_13
_atom_site_aniso_U_12
N1 0.0435(6) 0.0364(5) 0.0300(5) -0.0043(4) 0.0082(4) -0.0021(4)
C7 0.0378(6) 0.0383(6) 0.0285(5) -0.0005(4) 0.0058(4) -0.0054(5)
C1 0.0377(6) 0.0361(6) 0.0328(6) -0.0002(4) 0.0127(5) -0.0044(5)
C6 0.0421(7) 0.0477(7) 0.0351(6) -0.0056(5) 0.0113(5) -0.0016(5)
C2 0.0447(7) 0.0451(8) 0.0456(7) 0.0038(5) 0.0120(6) 0.0020(5)
C4 0.0707(10) 0.0420(8) 0.0600(8) -0.0100(6) 0.0377(8) -0.0054(7)
C5 0.0578(8) 0.0555(8) 0.0438(7) -0.0157(6) 0.0171(6) -0.0091(7)
C3 0.0569(9) 0.0454(8) 0.0653(9) 0.0058(6) 0.0273(7) 0.0094(6)
O1 0.0560(6) 0.0770(8) 0.0452(6) -0.0221(5) -0.0089(5) 0.0178(5)

loop_
_atom_type_symbol
_atom_type_description
_atom_type_scat_dispersion_real
_atom_type_scat_dispersion_imag
_atom_type_scat_source
C C 0.0033 0.0016 'International Tables Vol C Tables 4.2.6.8 and 6.1.1.4'
H H 0.0000 0.0000 'International Tables Vol C Tables 4.2.6.8 and 6.1.1.4'
N N 0.0061 0.0033 'International Tables Vol C Tables 4.2.6.8 and 6.1.1.4'
O O 0.0106 0.0060 'International Tables Vol C Tables 4.2.6.8 and 6.1.1.4'

loop_
_geom_angle_atom_site_label_1
_geom_angle_atom_site_label_2
_geom_angle_atom_site_label_3
_geom_angle
_geom_angle_site_symmetry_3
C7 N1 N1 113.51(11) 3_655
N1 C7 C1 121.23(10) .
N1 C7 H7A 119.4 .
C1 C7 H7A 119.4 .
C2 C1 C6 118.37(11) .
C2 C1 C7 119.84(11) .
C6 C1 C7 121.78(11) .
O1 C6 C5 118.54(12) .
O1 C6 C1 121.89(11) .
C5 C6 C1 119.57(12) .
C3 C2 C1 121.37(13) .
C3 C2 H2A 119.3 .
C1 C2 H2A 119.3 .
C5 C4 C3 120.66(13) .
C5 C4 H4A 119.7 .
C3 C4 H4A 119.7 .
C4 C5 C6 120.61(13) .
C4 C5 H5A 119.7 .
C6 C5 H5A 119.7 .
C2 C3 C4 119.41(13) .
C2 C3 H3A 120.3 .
C4 C3 H3A 120.3 .
C6 O1 H1A 107.5(14) .

loop_
_geom_bond_atom_site_label_1
_geom_bond_atom_site_label_2
_geom_bond_distance
_geom_bond_site_symmetry_2
N1 C7 1.2795(15) .
N1 N1 1.3970(18) 3_655
C7 C1 1.4475(16) .
C7 H7A 0.9300 .
C1 C2 1.3938(17) .
C1 C6 1.4056(17) .
C6 O1 1.3452(16) .
C6 C5 1.3892(18) .
C2 C3 1.3755(19) .
C2 H2A 0.9300 .
C4 C5 1.367(2) .
C4 C3 1.381(2) .
C4 H4A 0.9300 .
C5 H5A 0.9300 .
C3 H3A 0.9300 .
O1 H1A 0.89(2) .
